data_1518888
loop_
_publ_author_name
'Mark D. Young'
'Qiang Zhang'
'Hong-Cai Zhou'

_publ_section_title
;
 Metal-organic polyhedra constructed from dinuclear ruthenium paddlewheels
;
_journal_name_full 'Inorganica Chimica Acta'
_journal_page_first 216
_journal_page_last 220
_journal_paper_doi 10.1016/j.ica.2014.09.010
_journal_volume 424
_journal_year 2015
_chemical_formula_sum 'C192 H96 O120 Ru24'
_chemical_formula_weight 6748.37
_space_group_IT_number 2
_symmetry_cell_setting triclinic
_symmetry_Int_Tables_number 2
_symmetry_space_group_name_Hall '-P 1'
_symmetry_space_group_name_H-M 'P -1'
_cell_angle_alpha 109.588(3)
_cell_angle_beta 112.588(3)
_cell_angle_gamma 103.580(2)
_cell_formula_units_Z 1
_cell_length_a 22.275(4)
_cell_length_b 25.028(4)
_cell_length_c 25.332(7)
_cell_volume 11160(4)
_diffrn_ambient_temperature 213
_diffrn_radiation_probe x-ray
_diffrn_radiation_type MoK\a
_diffrn_radiation_wavelength 0.71069
_exptl_absorpt_coefficient_mu 0.838
_exptl_crystal_density_diffrn 1.004
_refine_ls_number_parameters 1219
_refine_ls_number_reflns 22953
_refine_ls_R_factor_gt 0.0545
_refine_ls_wR_factor_gt 0.1451
_cod_data_source_file ICA-2015-424-216-220-4.cif
_cod_data_source_block 1
_cod_depositor_comments
;
No atomic coordinates provided with the paper
;
_cod_database_code 1518888

loop_
_symmetry_equiv_pos_site_id
_symmetry_equiv_pos_as_xyz
1 x,y,z
2 -x,-y,-z

loop_
_atom_site_label
_atom_site_type_symbol
_atom_site_fract_x
_atom_site_fract_y
_atom_site_fract_z
_atom_site_U_iso_or_equiv
? ? ? ? ? ?
